data_1544858
loop_
_publ_author_name
'Akasaka, M.'
'Kimura, T.'
'Nagashima, M.'

_publ_section_title
;
 X-ray Rietveld and 7Fe Mossbauer study of babingtonite from Kouragahana,
 Shimane Peninsula, Japan
;
_journal_name_full 'Journal of Mineralogical and Petrological Sciences'
_journal_page_first 121
_journal_page_last 130
_journal_volume 108
_journal_year 2013
_chemical_formula_sum 'Al0.06 Ca2.01 Fe1.69 H Mg0.11 Mn0.09 Na0.01 O15 Si5.01 Ti0.01'
_chemical_name_common (Na0.01Ca2.01)(Mg0.11Mn0.09Fe2+0.76Fe3+0.93Ti0.01Al0.06)Si5.01O14(OH)
_chemical_name_mineral 'natural babingtonite'
_space_group_IT_number 2
_space_group_name_H-M_alt 'P -1'
_symmetry_space_group_name_Hall '-P 1'
_symmetry_space_group_name_H-M 'P -1'
_cell_angle_alpha 91.533(4)
_cell_angle_beta 93.886(3)
_cell_angle_gamma 104.203(4)
_cell_formula_units_Z 2
_cell_length_a 7.4667(3)
_cell_length_b 11.6253(6)
_cell_length_c 6.6820(2)
_cell_volume 560.43(4)
_cod_data_source_file babingtonite.cif
_cod_data_source_block babingtonite
_cod_original_formula_sum 'Na0.01 Ca2.01 Mg0.11 Mn0.09 Fe1.69 Ti0.01 Al0.06 Si5.01 O15 H1'
_cod_database_code 1544858

loop_
_space_group_symop_operation_xyz
'x, y, z'
'-x, -y, -z'

loop_
_atom_site_label
_atom_site_occupancy
_atom_site_fract_x
_atom_site_fract_y
_atom_site_fract_z
_atom_site_adp_type
_atom_site_B_iso_or_equiv
_atom_site_type_symbol
Ca1 1.0 0.7780(10) 0.9420(10) 0.1450(10) Biso 0.900000 Ca
Ca2 1.0 0.2380(10) 0.5230(10) 0.2990(10) Biso 0.700000 Ca
FeMg 0.9080 0.5940(10) 0.6453(8) 0.0600(10) Biso 0.600000 Fe
FeMg 0.0920 0.5940(10) 0.6453(8) 0.0600(10) Biso 0.600000 Mg
FeAl 0.9140 0.0449(9) 0.2349(7) 0.1840(10) Biso 0.600000 Fe
FeAl 0.0860 0.0449(9) 0.2349(7) 0.1840(10) Biso 0.600000 Al
Si1 1.0 0.286(2) 0.0510(10) 0.338(2) Biso 0.500000 Si
Si2 1.0 0.465(2) 0.3120(10) 0.422(2) Biso 0.500000 Si
Si3 1.0 0.802(2) 0.4460(10) 0.212(2) Biso 0.500000 Si
Si4 1.0 0.988(2) 0.7170(10) 0.313(2) Biso 0.500000 Si
Si5 1.0 0.328(2) 0.8390(10) 0.108(2) Biso 0.500000 Si
O1 1.0 0.191(3) 0.983(2) 0.539(3) Biso 0.500000 O
O2 1.0 0.137(3) 0.079(2) 0.185(3) Biso 0.500000 O
O3 1.0 0.432(3) 0.1778(4) 0.433(3) Biso 0.500000 O
O4 1.0 0.312(3) 0.339(3) 0.244(4) Biso 0.500000 O
O5 1.0 0.548(3) 0.621(3) 0.362(3) Biso 0.500000 O
O6 1.0 0.675(3) 0.372(3) 0.378(3) Biso 0.500000 O
O7 1.0 0.973(3) 0.385(3) 0.162(3) Biso 0.500000 O
O8 1.0 0.681(3) 0.473(3) 0.025(4) Biso 0.500000 O
O9 1.0 0.919(3) 0.572(3) 0.329(3) Biso 0.500000 O
O10 1.0 0.869(3) 0.753(2) 0.128(3) Biso 0.500000 O
O11 1.0 0.018(3) 0.219(3) 0.481(3) Biso 0.500000 O
O12 1.0 0.194(3) 0.740(3) 0.259(4) Biso 0.500000 O
O13 1.0 0.517(3) 0.797(3) 0.052(4) Biso 0.500000 O
O14 1.0 0.809(3) 0.141(3) 0.097(3) Biso 0.500000 O
O14 1.0 0.396(3) 0.963(2) 0.225(3) Biso 0.500000 O
